data_4132939
loop_
_publ_author_name
'Falaise, Cl\'ement'
'Moussawi, Mhamad Aly'
'Floquet, S\'ebastien'
'Abramov, Pavel A.'
'Sokolov, Maxim N.'
'Haouas, Mohamed'
'Cadot, Emmanuel'

_publ_section_title
;
 Probing Dynamic Library of Metal-Oxo Building Blocks with
 \g-Cyclodextrin.
;
_journal_issue 36
_journal_name_full 'Journal of the American Chemical Society'
_journal_page_first 11198
_journal_page_last 11201
_journal_paper_doi 10.1021/jacs.8b07525
_journal_volume 140
_journal_year 2018
_chemical_absolute_configuration unk
_chemical_formula_moiety 'Mo6 O19, C48 H56 O40, 5.5(O)'
_chemical_formula_sum 'C48 H56 Mo6 O64.5'
_chemical_formula_weight 2240.56
_space_group_crystal_system orthorhombic
_space_group_IT_number 18
_space_group_name_Hall 'P 2 2ab'
_space_group_name_H-M_alt 'P 21 21 2'
_atom_sites_solution_hydrogens geom
_atom_sites_solution_primary iterative
_audit_creation_date 2018-07-03
_audit_creation_method
;
Olex2 1.2
(compiled 2018.05.29 svn.r3508 for OlexSys, GUI svn.r5506)
;
_cell_angle_alpha 90
_cell_angle_beta 90
_cell_angle_gamma 90
_cell_formula_units_Z 4
_cell_length_a 19.161(3)
_cell_length_b 34.020(5)
_cell_length_c 14.927(2)
_cell_measurement_reflns_used 9871
_cell_measurement_temperature 230
_cell_measurement_theta_max 25.00
_cell_measurement_theta_min 2.44
_cell_volume 9730(2)
_computing_molecular_graphics 'Olex2 (Dolomanov et al., 2009)'
_computing_publication_material 'Olex2 (Dolomanov et al., 2009)'
_computing_structure_refinement 'ShelXL (Sheldrick, 2015)'
_computing_structure_solution 'olex2.solve (Bourhis et al., 2015)'
_diffrn_ambient_temperature 230.0
_diffrn_detector 'Bruker APEX2 area detector'
_diffrn_detector_area_resol_mean 7.9
_diffrn_detector_type 'CCD area detector'
_diffrn_measured_fraction_theta_full 0.989
_diffrn_measured_fraction_theta_max 0.989
_diffrn_measurement_device 'three-circle diffractometer'
_diffrn_measurement_device_type 'Bruker SMART APEX2 area detector'
_diffrn_measurement_method '\w and \f scans'
_diffrn_radiation_monochromator 'mirror optics'
_diffrn_radiation_probe x-ray
_diffrn_radiation_type MoK\a
_diffrn_radiation_wavelength 0.71073
_diffrn_reflns_av_R_equivalents 0.0910
_diffrn_reflns_av_unetI/netI 0.0464
_diffrn_reflns_Laue_measured_fraction_full 0.989
_diffrn_reflns_Laue_measured_fraction_max 0.989
_diffrn_reflns_limit_h_max 22
_diffrn_reflns_limit_h_min -22
_diffrn_reflns_limit_k_max 40
_diffrn_reflns_limit_k_min -40
_diffrn_reflns_limit_l_max 17
_diffrn_reflns_limit_l_min -17
_diffrn_reflns_number 123684
_diffrn_reflns_point_group_measured_fraction_full 0.991
_diffrn_reflns_point_group_measured_fraction_max 0.991
_diffrn_reflns_theta_full 25.096
_diffrn_reflns_theta_max 25.096
_diffrn_reflns_theta_min 2.255
_diffrn_source 'microfocus sealed X-ray tube'
_diffrn_source_type 'Incoatec I\ms'
_diffrn_standards_number 0
_exptl_absorpt_coefficient_mu 0.850
_exptl_absorpt_correction_T_max 0.7452
_exptl_absorpt_correction_T_min 0.5851
_exptl_absorpt_correction_type multi-scan
_exptl_absorpt_process_details
'SADABS-2016/2 (Bruker,2016/2) was used for absorption correction. wR2(int) was 0.1284 before and 0.0971 after correction. The Ratio of minimum to maximum transmission is 0.7852. The \l/2 correction factor is Not present.'
_exptl_crystal_colour 'clear yellowish'
_exptl_crystal_colour_lustre clear
_exptl_crystal_colour_modifier yellowish
_exptl_crystal_density_diffrn 1.529
_exptl_crystal_description plate
_exptl_crystal_F_000 4448
_exptl_crystal_size_max 0.49
_exptl_crystal_size_mid 0.21
_exptl_crystal_size_min 0.2
_refine_diff_density_max 1.287
_refine_diff_density_min -0.654
_refine_diff_density_rms 0.101
_refine_ls_abs_structure_details
;
 Refined as an inversion twin.
;
_refine_ls_abs_structure_Flack 0.03(4)
_refine_ls_extinction_method none
_refine_ls_goodness_of_fit_ref 1.043
_refine_ls_hydrogen_treatment constr
_refine_ls_matrix_type full
_refine_ls_number_parameters 1059
_refine_ls_number_reflns 17130
_refine_ls_number_restraints 0
_refine_ls_restrained_S_all 1.043
_refine_ls_R_factor_all 0.0450
_refine_ls_R_factor_gt 0.0401
_refine_ls_shift/su_max 0.000
_refine_ls_shift/su_mean 0.000
_refine_ls_structure_factor_coef Fsqd
_refine_ls_weighting_details 'w=1/[\s^2^(Fo^2^)+(0.0584P)^2^+17.3615P] where P=(Fo^2^+2Fc^2^)/3'
_refine_ls_weighting_scheme calc
_refine_ls_wR_factor_gt 0.1111
_refine_ls_wR_factor_ref 0.1144
_reflns_Friedel_coverage 0.835
_reflns_Friedel_fraction_full 0.992
_reflns_Friedel_fraction_max 0.992
_reflns_number_gt 15646
_reflns_number_total 17130
_reflns_threshold_expression 'I > 2\s(I)'
_cod_data_source_file ja8b07525_si_003.cif
_cod_data_source_block testcf
_cod_original_cell_volume 9731(2)
_cod_original_formula_sum 'C48 H56 Mo6 O64.50'
_cod_database_code 4132939
_shelx_shelxl_version_number 2017/1
_shelx_space_group_comment
;
The symmetry employed for this shelxl refinement is uniquely defined
by the following loop, which should always be used as a source of
symmetry information in preference to the above space-group names.
They are only intended as comments.
;
_olex2_refinement_description
;
1. Twinned data refinement
 Scales: 0.97(4)
 0.03(4)
2. Fixed Uiso
 At 1.2 times of:
  All C(H) groups, All C(H,H) groups
3. Others
 Fixed Sof: O5W(0.5) O7W(0.5) O2W(0.5) O1W(0.5) O3W(0.5) O4W(0.5) O8W(0.5)
 O6W(0.5) O9W(0.5)
4.a Ternary CH refined with riding coordinates:
 C3A(H3A), C9A(H9A), C1A(H1A), C26A(H26A), C2A(H2A), C22A(H22A), C25A(H25A),
 C28A(H28A), C42A(H42A), C16A(H16A), C34A(H34A), C40A(H40A), C17A(H17A),
 C19A(H19A), C10A(H10A), C21A(H21A), C33A(H33A), C8A(H8A), C41A(H41A),
 C37A(H37A), C13A(H13A), C31A(H31A), C23A(H23A), C14A(H14A), C29A(H29A),
 C20A(H20A), C11A(H11A), C32A(H32A), C6A(H6A), C27A(H27A), C7A(H7A), C47A(H47A),
  C45A(H45A), C35A(H35A), C44A(H44A), C46A(H46A), C43A(H43A), C5A(H5A),
 C15A(H15A), C38A(H38A)
4.b Secondary CH2 refined with riding coordinates:
 C24A(H24a,H24b), C36A(H36a,H36b), C39A(H39a,H39b), C12A(H12a,H12b), C30A(H30a,
 H30b), C4A(H4Aa,H4Ab), C18A(H18a,H18b), C48A(H48a,H48b)
;
_olex2_submission_special_instructions 'No special instructions were received'

loop_
_space_group_symop_operation_xyz
'x, y, z'
'-x, -y, z'
'x+1/2, -y+1/2, -z'
'-x+1/2, y+1/2, -z'

loop_
_atom_site_label
_atom_site_type_symbol
_atom_site_fract_x
_atom_site_fract_y
_atom_site_fract_z
_atom_site_U_iso_or_equiv
_atom_site_adp_type
_atom_site_occupancy
_atom_site_site_symmetry_order
_atom_site_calc_flag
_atom_site_refinement_flags_posn
_atom_site_refinement_flags_occupancy
Mo1 Mo -0.59420(3) -0.28420(2) -0.24678(4) 0.02758(15) Uani 1 1 d . .
Mo2 Mo -0.43736(3) -0.29978(2) -0.16796(5) 0.02989(16) Uani 1 1 d . .
Mo3 Mo -0.38551(3) -0.21544(2) -0.24968(5) 0.03607(18) Uani 1 1 d . .
Mo4 Mo -0.52002(3) -0.21968(2) -0.11423(4) 0.03296(16) Uani 1 1 d . .
Mo5 Mo -0.45929(3) -0.28046(2) -0.38051(4) 0.03397(17) Uani 1 1 d . .
Mo6 Mo -0.54283(3) -0.19934(2) -0.32634(5) 0.03249(16) Uani 1 1 d . .
O1A O -0.8463(3) -0.25667(18) -0.1516(4) 0.0420(14) Uani 1 1 d . .
O9 O -0.5413(4) -0.1985(2) -0.0158(4) 0.0533(17) Uani 1 1 d . .
O35A O -0.6327(3) -0.10202(17) -0.1700(4) 0.0438(14) Uani 1 1 d . .
O8 O -0.4313(3) -0.19755(17) -0.1392(4) 0.0365(12) Uani 1 1 d . .
O15 O -0.3997(3) -0.33606(17) -0.1084(4) 0.0471(16) Uani 1 1 d . .
O20A O -0.2623(2) -0.29260(15) -0.4713(4) 0.0301(11) Uani 1 1 d . .
O4 O -0.6164(2) -0.23748(15) -0.3131(4) 0.0312(12) Uani 1 1 d . .
O3 O -0.5483(3) -0.30196(16) -0.3570(3) 0.0306(11) Uani 1 1 d . .
O2 O -0.5298(3) -0.31879(15) -0.1872(4) 0.0330(12) Uani 1 1 d . .
O28A O -0.3444(3) -0.07586(18) -0.3966(5) 0.0492(16) Uani 1 1 d . .
O19 O -0.4372(3) -0.3018(2) -0.4784(4) 0.0517(17) Uani 1 1 d . .
C3A C -0.7113(4) -0.2589(2) 0.0316(5) 0.0301(17) Uani 1 1 d . .
H3A H -0.669574 -0.263378 -0.006212 0.036 Uiso 1 1 calc R .
O23A O -0.2129(3) -0.19229(16) -0.5396(4) 0.0346(12) Uani 1 1 d . .
O21A O -0.3371(3) -0.28328(18) -0.6331(4) 0.0400(13) Uani 1 1 d . .
O25A O -0.3265(3) -0.16858(16) -0.5204(4) 0.0377(13) Uani 1 1 d . .
C9A C -0.6380(6) -0.4375(3) -0.0979(8) 0.058(3) Uani 1 1 d . .
H9A H -0.658631 -0.450552 -0.044867 0.070 Uiso 1 1 calc R .
O22A O -0.3682(3) -0.20274(18) -0.6807(4) 0.0400(13) Uani 1 1 d . .
O18A O -0.2040(3) -0.33732(16) -0.3818(4) 0.0346(12) Uani 1 1 d . .
C1A C -0.7897(4) -0.2706(2) -0.0991(5) 0.0356(18) Uani 1 1 d . .
H1A H -0.748958 -0.274817 -0.138646 0.043 Uiso 1 1 calc R .
O7A O -0.6459(4) -0.4633(2) -0.1714(6) 0.068(2) Uani 1 1 d . .
O26A O -0.4110(4) -0.1208(2) -0.6376(4) 0.068(2) Uani 1 1 d . .
O11 O -0.4496(3) -0.18076(17) -0.3099(4) 0.0405(14) Uani 1 1 d . .
O40A O -0.7482(3) -0.20650(16) -0.0694(3) 0.0327(12) Uani 1 1 d . .
O12 O -0.5804(3) -0.16301(17) -0.3859(5) 0.0492(16) Uani 1 1 d . .
O6A O -0.7480(4) -0.4063(2) -0.1193(6) 0.071(2) Uani 1 1 d . .
O31A O -0.5799(4) -0.03750(19) -0.4066(5) 0.0570(18) Uani 1 1 d . .
O5 O -0.5985(3) -0.25487(18) -0.1396(3) 0.0363(13) Uani 1 1 d . .
O17 O -0.3803(3) -0.2461(2) -0.3561(4) 0.0439(15) Uani 1 1 d . .
O16A O -0.3219(4) -0.4117(2) -0.5395(4) 0.064(2) Uani 1 1 d . .
O32A O -0.6868(4) -0.03913(19) -0.2708(5) 0.065(2) Uani 1 1 d . .
C26A C -0.3155(4) -0.2508(2) -0.5783(5) 0.0281(16) Uani 1 1 d . .
H26A H -0.352160 -0.245024 -0.533502 0.034 Uiso 1 1 calc R .
O1 O -0.6678(3) -0.31074(18) -0.2470(4) 0.0415(14) Uani 1 1 d . .
O10 O -0.3107(3) -0.1889(2) -0.2491(4) 0.059(2) Uani 1 1 d . .
O10A O -0.5295(4) -0.41350(17) -0.1538(4) 0.0532(17) Uani 1 1 d . .
O6 O -0.4726(3) -0.26704(17) -0.0758(3) 0.0357(13) Uani 1 1 d . .
O19A O -0.1969(5) -0.3911(3) -0.2344(5) 0.090(3) Uani 1 1 d . .
O30A O -0.4625(3) -0.08620(16) -0.3701(4) 0.0433(14) Uani 1 1 d . .
O13A O -0.3580(4) -0.44389(18) -0.2388(4) 0.0539(18) Uani 1 1 d . .
C2A C -0.7695(4) -0.2416(2) -0.0259(5) 0.0329(17) Uani 1 1 d . .
H2A H -0.810620 -0.236119 0.012236 0.039 Uiso 1 1 calc R .
O18 O -0.5062(3) -0.23289(17) -0.4194(3) 0.0362(13) Uani 1 1 d . .
O8A O -0.5533(3) -0.40582(17) -0.0034(4) 0.0456(15) Uani 1 1 d . .
C22A C -0.2134(4) -0.3246(2) -0.4724(5) 0.0317(17) Uani 1 1 d . .
H22A H -0.168250 -0.315357 -0.496879 0.038 Uiso 1 1 calc R .
O17A O -0.2511(3) -0.34491(17) -0.6185(4) 0.0432(14) Uani 1 1 d . .
C25A C -0.2482(4) -0.2613(2) -0.5307(5) 0.0296(16) Uani 1 1 d . .
H25A H -0.213453 -0.270073 -0.575592 0.036 Uiso 1 1 calc R .
O14 O -0.3631(3) -0.26261(17) -0.1836(4) 0.0367(13) Uani 1 1 d . .
O7 O -0.5584(3) -0.18531(16) -0.2035(4) 0.0381(13) Uani 1 1 d . .
O33A O -0.5310(4) -0.06793(19) -0.1438(4) 0.0530(17) Uani 1 1 d . .
C28A C -0.2748(4) -0.1808(2) -0.5814(5) 0.0338(18) Uani 1 1 d . .
H28A H -0.264300 -0.158661 -0.622243 0.041 Uiso 1 1 calc R .
C42A C -0.6029(5) -0.0641(3) -0.1625(7) 0.047(2) Uani 1 1 d . .
H42A H -0.625898 -0.049673 -0.113085 0.056 Uiso 1 1 calc R .
O16 O -0.4207(3) -0.31405(17) -0.2923(4) 0.0402(14) Uani 1 1 d . .
C16A C -0.3665(6) -0.4378(3) -0.3295(7) 0.052(3) Uani 1 1 d . .
H16A H -0.332123 -0.453917 -0.362707 0.062 Uiso 1 1 calc R .
C34A C -0.4137(5) -0.0658(3) -0.4219(7) 0.046(2) Uani 1 1 d . .
H34A H -0.420463 -0.037225 -0.412053 0.056 Uiso 1 1 calc R .
O15A O -0.3593(3) -0.39890(17) -0.3539(4) 0.0431(15) Uani 1 1 d . .
C40A C -0.5731(5) -0.0615(2) -0.3237(7) 0.045(2) Uani 1 1 d . .
H40A H -0.593019 -0.087854 -0.335082 0.054 Uiso 1 1 calc R .
C17A C -0.4069(5) -0.4219(3) -0.1820(6) 0.046(2) Uani 1 1 d . .
H17A H -0.403339 -0.393643 -0.196905 0.055 Uiso 1 1 calc R .
C19A C -0.2920(4) -0.3872(3) -0.3895(6) 0.0371(19) Uani 1 1 d . .
H19A H -0.258083 -0.409001 -0.384572 0.045 Uiso 1 1 calc R .
C10A C -0.5627(6) -0.4313(3) -0.0790(7) 0.054(3) Uani 1 1 d . .
H10A H -0.540292 -0.456943 -0.066513 0.065 Uiso 1 1 calc R .
O27A O -0.4943(4) -0.0646(2) -0.5440(5) 0.069(2) Uani 1 1 d . .
C21A C -0.2400(4) -0.3583(3) -0.5281(5) 0.0353(18) Uani 1 1 d . .
H21A H -0.203250 -0.378738 -0.529587 0.042 Uiso 1 1 calc R .
C33A C -0.4249(5) -0.0743(3) -0.5181(7) 0.053(3) Uani 1 1 d . .
H33A H -0.392810 -0.057361 -0.552778 0.064 Uiso 1 1 calc R .
C8A C -0.6750(5) -0.3995(3) -0.1106(6) 0.048(2) Uani 1 1 d . .
H8A H -0.657186 -0.386161 -0.164957 0.058 Uiso 1 1 calc R .
C24A C -0.2476(5) -0.3608(3) -0.2442(6) 0.047(2) Uani 1 1 d . .
H24A H -0.229749 -0.336827 -0.215930 0.057 Uiso 1 1 calc R .
H24B H -0.290051 -0.368558 -0.212144 0.057 Uiso 1 1 calc R .
O13 O -0.4891(2) -0.24967(15) -0.2473(4) 0.0252(9) Uani 1 1 d . .
C41A C -0.6146(5) -0.0419(3) -0.2514(7) 0.050(2) Uani 1 1 d . .
H41A H -0.596358 -0.014901 -0.243956 0.060 Uiso 1 1 calc R .
C37A C -0.4973(5) -0.0659(2) -0.3004(7) 0.046(2) Uani 1 1 d . .
H37A H -0.476144 -0.039583 -0.293081 0.055 Uiso 1 1 calc R .
C13A C -0.4810(6) -0.4361(3) -0.2044(7) 0.055(3) Uani 1 1 d . .
H13A H -0.485696 -0.464243 -0.188753 0.065 Uiso 1 1 calc R .
C31A C -0.3348(4) -0.1272(2) -0.5088(6) 0.0376(19) Uani 1 1 d . .
H31A H -0.299346 -0.112834 -0.544419 0.045 Uiso 1 1 calc R .
C23A C -0.2662(4) -0.3518(2) -0.3403(5) 0.0321(17) Uani 1 1 d . .
H23A H -0.302435 -0.331096 -0.341638 0.039 Uiso 1 1 calc R .
C14A C -0.4941(6) -0.4306(4) -0.3011(7) 0.067(3) Uani 1 1 d . .
H14A H -0.493205 -0.402149 -0.314659 0.080 Uiso 1 1 calc R .
C29A C -0.2195(4) -0.2254(2) -0.4814(5) 0.0320(17) Uani 1 1 d . .
H29A H -0.250739 -0.218621 -0.430848 0.038 Uiso 1 1 calc R .
C20A C -0.3041(4) -0.3763(2) -0.4891(5) 0.0360(18) Uani 1 1 d . .
H20A H -0.343165 -0.357306 -0.493322 0.043 Uiso 1 1 calc R .
C11A C -0.5843(4) -0.3679(2) -0.0146(6) 0.0366(18) Uani 1 1 d . .
H11A H -0.564397 -0.355205 -0.068590 0.044 Uiso 1 1 calc R .
C32A C -0.4084(5) -0.1167(3) -0.5417(6) 0.049(2) Uani 1 1 d . .
H32A H -0.443040 -0.134388 -0.513552 0.058 Uiso 1 1 calc R .
O3A O -0.7336(3) -0.29572(17) 0.0697(3) 0.0360(13) Uani 1 1 d . .
O2A O -0.8253(3) -0.3391(2) -0.1207(4) 0.0532(17) Uani 1 1 d . .
O5A O -0.6944(3) -0.33566(16) -0.0465(4) 0.0355(12) Uani 1 1 d . .
O39A O -0.7334(3) -0.14786(19) 0.0109(4) 0.0390(14) Uani 1 1 d . .
C6A C -0.7522(4) -0.3248(2) 0.0061(5) 0.0341(18) Uani 1 1 d . .
H6A H -0.769655 -0.348306 0.038097 0.041 Uiso 1 1 calc R .
C27A C -0.3038(4) -0.2148(2) -0.6371(5) 0.0317(16) Uani 1 1 d . .
H27A H -0.269299 -0.221641 -0.683922 0.038 Uiso 1 1 calc R .
C7A C -0.6618(4) -0.3735(2) -0.0275(6) 0.0366(19) Uani 1 1 d . .
H7A H -0.682902 -0.385521 0.026479 0.044 Uiso 1 1 calc R .
O24A O -0.1186(3) -0.1990(2) -0.4039(5) 0.0627(19) Uani 1 1 d . .
O36A O -0.7667(4) -0.10697(17) -0.2465(4) 0.0484(15) Uani 1 1 d . .
O4A O -0.6335(3) -0.2472(2) 0.1563(5) 0.0581(18) Uani 1 1 d . .
O9A O -0.5906(5) -0.3608(2) 0.1468(5) 0.073(2) Uani 1 1 d . .
O37A O -0.8491(3) -0.17218(19) -0.1739(5) 0.0600(18) Uani 1 1 d . .
C36A C -0.2535(5) -0.1225(3) -0.3757(7) 0.053(2) Uani 1 1 d . .
H36A H -0.250600 -0.115350 -0.312219 0.064 Uiso 1 1 calc R .
H36B H -0.240041 -0.150155 -0.381707 0.064 Uiso 1 1 calc R .
C47A C -0.6723(4) -0.1362(3) -0.0389(6) 0.0385(19) Uani 1 1 d . .
H47A H -0.649389 -0.160147 -0.062645 0.046 Uiso 1 1 calc R .
O12A O -0.4508(6) -0.4449(4) -0.4513(5) 0.110(4) Uani 1 1 d . .
C45A C -0.8041(4) -0.1479(3) -0.1207(6) 0.041(2) Uani 1 1 d . .
H45A H -0.831519 -0.125056 -0.099310 0.050 Uiso 1 1 calc R .
O11A O -0.5625(5) -0.4459(4) -0.3230(6) 0.113(4) Uani 1 1 d . .
C39A C -0.4177(5) -0.0927(3) -0.1772(7) 0.053(2) Uani 1 1 d . .
H39A H -0.418793 -0.108579 -0.122432 0.064 Uiso 1 1 calc R .
H39B H -0.389485 -0.106795 -0.221539 0.064 Uiso 1 1 calc R .
C35A C -0.3270(5) -0.1170(3) -0.4084(6) 0.042(2) Uani 1 1 d . .
H35A H -0.359176 -0.133477 -0.372537 0.050 Uiso 1 1 calc R .
C12A C -0.5656(6) -0.3441(3) 0.0666(6) 0.052(2) Uani 1 1 d . .
H12A H -0.514694 -0.341690 0.070133 0.062 Uiso 1 1 calc R .
H12B H -0.584998 -0.317610 0.060133 0.062 Uiso 1 1 calc R .
C44A C -0.7438(4) -0.1326(2) -0.1758(6) 0.0388(19) Uani 1 1 d . .
H44A H -0.719486 -0.155350 -0.203001 0.047 Uiso 1 1 calc R .
C30A C -0.1470(5) -0.2334(3) -0.4462(7) 0.047(2) Uani 1 1 d . .
H30A H -0.148712 -0.255025 -0.402839 0.056 Uiso 1 1 calc R .
H30B H -0.116601 -0.241427 -0.495772 0.056 Uiso 1 1 calc R .
C46A C -0.7794(4) -0.1707(3) -0.0401(6) 0.0382(19) Uani 1 1 d . .
H46A H -0.820461 -0.177191 -0.002615 0.046 Uiso 1 1 calc R .
C43A C -0.6925(4) -0.1110(2) -0.1148(5) 0.0342(17) Uani 1 1 d . .
H43A H -0.713882 -0.086430 -0.092416 0.041 Uiso 1 1 calc R .
O14A O -0.3888(6) -0.4692(2) -0.0631(6) 0.089(3) Uani 1 1 d . .
O34A O -0.3860(7) -0.0566(4) -0.1584(11) 0.141(5) Uani 1 1 d . .
C4A C -0.6919(4) -0.2325(3) 0.1087(6) 0.043(2) Uani 1 1 d . .
H4AA H -0.681234 -0.206186 0.085933 0.051 Uiso 1 1 calc R .
H4AB H -0.731780 -0.230295 0.149565 0.051 Uiso 1 1 calc R .
C5A C -0.8096(5) -0.3096(2) -0.0568(6) 0.0390(19) Uani 1 1 d . .
H5A H -0.852064 -0.305178 -0.020258 0.047 Uiso 1 1 calc R .
C18A C -0.3840(7) -0.4276(3) -0.0885(7) 0.062(3) Uani 1 1 d . .
H18A H -0.335652 -0.418638 -0.081977 0.075 Uiso 1 1 calc R .
H18B H -0.413291 -0.411851 -0.048433 0.075 Uiso 1 1 calc R .
C48A C -0.6228(5) -0.1166(3) 0.0296(7) 0.052(2) Uani 1 1 d . .
H48A H -0.610791 -0.135581 0.076575 0.062 Uiso 1 1 calc R .
H48B H -0.579615 -0.108699 -0.000501 0.062 Uiso 1 1 calc R .
O29A O -0.2075(5) -0.0989(4) -0.4256(8) 0.117(4) Uani 1 1 d . .
C15A C -0.4412(7) -0.4504(4) -0.3567(7) 0.072(4) Uani 1 1 d . .
H15A H -0.445155 -0.478967 -0.344824 0.086 Uiso 1 1 calc R .
C38A C -0.4914(5) -0.0884(3) -0.2127(6) 0.043(2) Uani 1 1 d . .
H38A H -0.511611 -0.114904 -0.221037 0.052 Uiso 1 1 calc R .
O38A O -0.6545(4) -0.0836(2) 0.0683(5) 0.065(2) Uani 1 1 d . .
O10W O -0.6687(3) -0.31467(19) 0.2355(5) 0.0521(16) Uiso 1 1 d . .
O5W O -0.4995(5) -0.2059(3) -0.5977(7) 0.031(2) Uiso 0.5 1 d . P
O7W O -0.4779(5) -0.2898(3) -0.6796(7) 0.033(2) Uiso 0.5 1 d . P
O2W O -0.9886(7) -0.2440(4) -0.1535(9) 0.058(3) Uiso 0.5 1 d . P
O1W O -0.9664(8) -0.3417(4) -0.1478(10) 0.061(4) Uiso 0.5 1 d . P
O3W O -0.9601(7) -0.1337(4) -0.2485(10) 0.062(4) Uiso 0.5 1 d . P
O4W O -0.8798(10) -0.0537(6) -0.2534(13) 0.090(5) Uiso 0.5 1 d . P
O8W O -0.2126(6) -0.4708(4) -0.5136(8) 0.044(3) Uiso 0.5 1 d . P
O6W O -0.5853(8) -0.1881(5) -0.7355(11) 0.069(4) Uiso 0.5 1 d . P
O9W O -0.4046(11) -0.5231(6) -0.5079(14) 0.098(6) Uiso 0.5 1 d . P

loop_
_atom_site_aniso_label
_atom_site_aniso_U_11
_atom_site_aniso_U_22
_atom_site_aniso_U_33
_atom_site_aniso_U_23
_atom_site_aniso_U_13
_atom_site_aniso_U_12
Mo1 0.0183(3) 0.0362(4) 0.0282(3) 0.0040(3) -0.0024(2) -0.0045(3)
Mo2 0.0276(3) 0.0284(3) 0.0337(3) 0.0022(3) -0.0106(3) 0.0052(3)
Mo3 0.0218(3) 0.0483(4) 0.0381(4) 0.0093(4) -0.0068(3) -0.0113(3)
Mo4 0.0354(3) 0.0368(4) 0.0267(3) -0.0071(3) -0.0016(3) 0.0053(3)
Mo5 0.0262(3) 0.0511(4) 0.0246(3) -0.0046(3) 0.0028(3) 0.0062(3)
Mo6 0.0327(3) 0.0294(3) 0.0354(4) 0.0067(3) -0.0119(3) 0.0010(3)
O1A 0.035(3) 0.051(4) 0.040(3) -0.001(3) -0.010(2) -0.001(3)
O9 0.059(4) 0.065(4) 0.036(3) -0.021(3) -0.001(3) 0.008(4)
O35A 0.048(3) 0.032(3) 0.051(4) -0.003(3) 0.023(3) -0.001(3)
O8 0.038(3) 0.035(3) 0.036(3) -0.004(2) -0.007(2) -0.007(3)
O15 0.055(4) 0.033(3) 0.054(4) 0.000(3) -0.032(3) 0.010(3)
O20A 0.024(2) 0.028(3) 0.039(3) 0.001(2) 0.005(2) 0.002(2)
O4 0.017(2) 0.037(3) 0.040(3) 0.006(2) -0.004(2) 0.004(2)
O3 0.030(3) 0.037(3) 0.024(3) 0.000(2) -0.005(2) 0.000(2)
O2 0.035(3) 0.030(3) 0.034(3) 0.013(2) -0.009(2) -0.008(2)
O28A 0.046(3) 0.034(3) 0.068(4) -0.007(3) 0.009(3) -0.001(3)
O19 0.043(3) 0.084(5) 0.028(3) -0.019(3) 0.007(3) 0.007(4)
C3A 0.023(4) 0.039(4) 0.028(4) -0.005(3) 0.007(3) -0.006(3)
O23A 0.029(3) 0.034(3) 0.041(3) 0.003(3) 0.000(2) -0.001(2)
O21A 0.039(3) 0.043(3) 0.037(3) -0.006(3) -0.004(2) -0.007(3)
O25A 0.040(3) 0.033(3) 0.040(3) 0.008(2) 0.016(3) 0.010(3)
C9A 0.068(7) 0.035(5) 0.072(7) -0.011(5) 0.033(6) -0.017(5)
O22A 0.031(3) 0.053(4) 0.036(3) 0.010(3) -0.004(2) 0.003(3)
O18A 0.026(3) 0.040(3) 0.037(3) -0.005(3) -0.003(2) 0.005(2)
C1A 0.031(4) 0.047(5) 0.029(4) 0.003(4) 0.002(3) 0.005(3)
O7A 0.078(5) 0.047(4) 0.079(5) -0.017(4) 0.025(4) -0.018(4)
O26A 0.096(6) 0.074(5) 0.034(3) -0.002(3) -0.008(4) 0.036(5)
O11 0.040(3) 0.039(3) 0.043(3) 0.013(3) -0.010(3) -0.016(3)
O40A 0.032(3) 0.037(3) 0.030(3) -0.002(2) 0.013(2) -0.001(2)
O12 0.052(4) 0.033(3) 0.063(4) 0.017(3) -0.031(3) 0.004(3)
O6A 0.054(4) 0.064(5) 0.095(6) -0.020(4) -0.011(4) -0.016(4)
O31A 0.061(4) 0.041(4) 0.069(4) 0.021(3) 0.018(4) 0.019(3)
O5 0.026(3) 0.055(4) 0.027(3) -0.003(3) 0.006(2) -0.003(3)
O17 0.025(3) 0.072(4) 0.035(3) 0.001(3) 0.006(2) -0.004(3)
O16A 0.093(6) 0.059(4) 0.040(4) -0.015(3) 0.005(4) -0.032(4)
O32A 0.063(4) 0.042(4) 0.089(5) 0.009(4) 0.032(4) 0.012(3)
C26A 0.023(4) 0.036(4) 0.026(4) -0.004(3) 0.005(3) -0.006(3)
O1 0.022(3) 0.058(4) 0.044(3) 0.005(3) 0.001(2) -0.013(3)
O10 0.035(3) 0.089(5) 0.052(4) 0.028(4) -0.013(3) -0.033(3)
O10A 0.074(4) 0.030(3) 0.055(4) 0.005(3) 0.030(3) -0.001(3)
O6 0.046(3) 0.040(3) 0.021(3) 0.009(2) -0.006(2) 0.007(3)
O19A 0.119(7) 0.098(6) 0.053(4) -0.012(4) -0.029(5) 0.067(6)
O30A 0.048(3) 0.026(3) 0.057(4) 0.006(3) 0.016(3) 0.005(2)
O13A 0.077(5) 0.034(3) 0.050(4) -0.001(3) 0.028(4) 0.007(3)
C2A 0.022(4) 0.041(5) 0.036(4) 0.001(4) 0.001(3) -0.001(3)
O18 0.038(3) 0.045(3) 0.026(3) 0.004(2) -0.007(2) -0.009(3)
O8A 0.058(4) 0.034(3) 0.044(3) 0.005(3) 0.011(3) 0.015(3)
C22A 0.024(4) 0.032(4) 0.039(4) -0.003(4) 0.010(3) 0.003(3)
O17A 0.066(4) 0.036(3) 0.028(3) -0.008(2) 0.005(3) -0.002(3)
C25A 0.023(4) 0.037(4) 0.028(4) -0.001(3) 0.006(3) 0.001(3)
O14 0.019(2) 0.046(3) 0.045(3) 0.002(3) -0.008(2) 0.001(2)
O7 0.046(3) 0.031(3) 0.037(3) -0.007(2) -0.006(3) 0.010(3)
O33A 0.058(4) 0.045(4) 0.056(4) -0.017(3) 0.016(3) -0.008(3)
C28A 0.031(4) 0.034(4) 0.035(4) 0.004(3) 0.009(3) 0.002(3)
C42A 0.057(6) 0.032(5) 0.052(5) -0.011(4) 0.023(5) 0.000(4)
O16 0.035(3) 0.045(3) 0.041(3) -0.009(3) -0.006(3) 0.017(3)
C16A 0.076(7) 0.029(5) 0.051(6) -0.014(4) 0.029(5) -0.013(4)
C34A 0.052(5) 0.023(4) 0.064(6) 0.009(4) 0.021(5) 0.010(4)
O15A 0.049(3) 0.034(3) 0.047(4) -0.002(3) 0.023(3) -0.003(3)
C40A 0.054(5) 0.026(4) 0.055(5) 0.005(4) 0.020(5) 0.004(4)
C17A 0.062(6) 0.030(4) 0.047(5) -0.008(4) 0.020(5) -0.003(4)
C19A 0.036(4) 0.040(5) 0.036(4) 0.003(4) 0.011(4) 0.003(4)
C10A 0.067(6) 0.033(5) 0.063(6) 0.011(4) 0.040(5) 0.007(4)
O27A 0.069(5) 0.077(5) 0.062(4) 0.017(4) 0.011(4) 0.036(4)
C21A 0.032(4) 0.047(5) 0.027(4) 0.001(4) 0.002(3) 0.004(4)
C33A 0.060(6) 0.040(5) 0.060(6) 0.011(4) 0.030(5) 0.016(5)
C8A 0.065(6) 0.038(5) 0.041(5) -0.007(4) 0.002(5) -0.012(4)
C24A 0.054(5) 0.054(6) 0.034(4) -0.003(4) -0.001(4) 0.009(4)
O13 0.018(2) 0.027(2) 0.031(2) 0.000(2) -0.002(2) -0.0019(18)
C41A 0.056(5) 0.026(4) 0.068(6) -0.006(5) 0.026(5) 0.002(4)
C37A 0.044(5) 0.020(4) 0.073(6) -0.005(4) 0.024(5) -0.001(4)
C13A 0.072(7) 0.035(5) 0.057(6) -0.014(4) 0.034(5) -0.006(5)
C31A 0.040(5) 0.035(4) 0.038(5) 0.001(4) 0.012(4) 0.001(4)
C23A 0.031(4) 0.033(4) 0.032(4) 0.005(3) 0.000(3) 0.007(3)
C14A 0.066(7) 0.075(7) 0.059(6) -0.021(6) 0.021(5) -0.042(6)
C29A 0.026(4) 0.039(5) 0.030(4) -0.005(3) 0.000(3) 0.002(3)
C20A 0.040(5) 0.034(4) 0.034(4) -0.004(3) -0.003(4) 0.004(4)
C11A 0.043(5) 0.031(4) 0.036(4) 0.003(3) 0.003(4) 0.005(4)
C32A 0.050(5) 0.046(5) 0.050(5) 0.010(4) 0.005(4) 0.020(4)
O3A 0.034(3) 0.044(3) 0.029(3) -0.005(2) -0.001(2) -0.001(3)
O2A 0.057(4) 0.060(4) 0.042(3) -0.018(3) -0.012(3) -0.010(3)
O5A 0.037(3) 0.033(3) 0.037(3) 0.004(2) 0.007(2) -0.003(2)
O39A 0.040(3) 0.048(4) 0.030(3) -0.005(3) 0.006(2) -0.001(3)
C6A 0.030(4) 0.036(4) 0.036(4) 0.000(3) 0.000(3) -0.008(3)
C27A 0.022(3) 0.043(4) 0.030(4) 0.003(3) 0.000(3) 0.006(3)
C7A 0.043(5) 0.027(4) 0.040(5) -0.001(4) 0.013(4) -0.001(3)
O24A 0.047(4) 0.058(4) 0.083(5) -0.012(4) -0.024(4) -0.012(3)
O36A 0.074(4) 0.033(3) 0.038(3) -0.003(3) -0.009(3) 0.010(3)
O4A 0.039(3) 0.077(5) 0.059(4) -0.019(4) -0.020(3) 0.005(3)
O9A 0.104(6) 0.074(5) 0.041(4) 0.009(4) -0.013(4) -0.005(5)
O37A 0.048(4) 0.046(4) 0.086(5) -0.009(4) -0.017(4) 0.004(3)
C36A 0.043(5) 0.052(6) 0.064(6) 0.000(5) 0.002(5) 0.001(4)
C47A 0.043(5) 0.038(5) 0.034(4) -0.010(4) 0.003(4) -0.005(4)
O12A 0.120(8) 0.169(10) 0.042(4) -0.036(6) 0.015(5) -0.066(8)
C45A 0.037(4) 0.042(5) 0.045(5) -0.014(4) 0.001(4) 0.006(4)
O11A 0.094(7) 0.168(10) 0.076(6) -0.039(7) 0.012(5) -0.086(7)
C39A 0.052(5) 0.048(6) 0.060(6) -0.012(5) 0.006(5) -0.004(4)
C35A 0.046(5) 0.032(4) 0.049(5) -0.002(4) 0.014(4) 0.004(4)
C12A 0.064(6) 0.051(6) 0.041(5) 0.001(4) -0.001(5) 0.016(5)
C44A 0.051(5) 0.032(4) 0.034(4) -0.008(4) 0.006(4) 0.015(4)
C30A 0.039(5) 0.047(5) 0.055(6) -0.002(4) -0.009(4) 0.000(4)
C46A 0.027(4) 0.047(5) 0.041(5) -0.003(4) 0.008(3) 0.002(4)
C43A 0.042(4) 0.031(4) 0.029(4) -0.008(3) 0.004(4) 0.009(3)
O14A 0.160(9) 0.050(5) 0.058(5) 0.013(4) 0.028(5) 0.012(5)
O34A 0.122(10) 0.109(9) 0.191(14) -0.020(10) -0.030(10) -0.023(8)
C4A 0.032(4) 0.056(5) 0.040(5) -0.014(4) -0.004(4) -0.004(4)
C5A 0.040(4) 0.042(5) 0.035(4) -0.008(4) -0.001(4) -0.006(4)
C18A 0.089(8) 0.041(5) 0.056(6) 0.002(5) 0.032(6) -0.001(5)
C48A 0.047(5) 0.065(6) 0.044(5) -0.005(5) -0.012(4) -0.005(5)
O29A 0.075(6) 0.131(9) 0.145(10) 0.042(8) 0.002(7) -0.007(6)
C15A 0.091(8) 0.080(8) 0.045(6) -0.030(5) 0.024(6) -0.038(7)
C38A 0.050(5) 0.032(4) 0.048(5) -0.007(4) 0.016(4) 0.003(4)
O38A 0.079(5) 0.065(5) 0.051(4) -0.020(4) 0.000(4) -0.017(4)

loop_
_atom_type_symbol
_atom_type_description
_atom_type_scat_dispersion_real
_atom_type_scat_dispersion_imag
_atom_type_scat_source
C C 0.0033 0.0016 'International Tables Vol C Tables 4.2.6.8 and 6.1.1.4'
H H 0.0000 0.0000 'International Tables Vol C Tables 4.2.6.8 and 6.1.1.4'
Mo Mo -1.6832 0.6857 'International Tables Vol C Tables 4.2.6.8 and 6.1.1.4'
O O 0.0106 0.0060 'International Tables Vol C Tables 4.2.6.8 and 6.1.1.4'

loop_
_geom_angle_atom_site_label_1
_geom_angle_atom_site_label_2
_geom_angle_atom_site_label_3
_geom_angle
O4 Mo1 O3 85.5(2)
O4 Mo1 O2 152.5(2)
O4 Mo1 O13 76.82(19)
O3 Mo1 O13 76.4(2)
O2 Mo1 O3 84.9(2)
O2 Mo1 O13 75.87(19)
O5 Mo1 O4 89.4(2)
O5 Mo1 O3 153.3(2)
O5 Mo1 O2 87.7(2)
O5 Mo1 O13 76.9(2)
O1 Mo1 O4 105.0(3)
O1 Mo1 O3 102.1(3)
O1 Mo1 O2 102.2(3)
O1 Mo1 O5 104.5(3)
O1 Mo1 O13 177.6(2)
O15 Mo2 O2 103.2(3)
O15 Mo2 O6 101.5(3)
O15 Mo2 O14 103.2(3)
O15 Mo2 O16 104.5(3)
O15 Mo2 O13 179.1(3)
O2 Mo2 O14 153.4(2)
O2 Mo2 O16 85.7(2)
O2 Mo2 O13 76.91(19)
O6 Mo2 O2 88.7(3)
O6 Mo2 O14 88.0(3)
O6 Mo2 O16 153.9(2)
O6 Mo2 O13 77.5(2)
O14 Mo2 O16 85.8(3)
O14 Mo2 O13 76.6(2)
O16 Mo2 O13 76.4(2)
O8 Mo3 O13 76.0(2)
O11 Mo3 O8 85.3(3)
O11 Mo3 O14 152.8(2)
O11 Mo3 O13 76.5(2)
O17 Mo3 O8 153.4(2)
O17 Mo3 O11 88.8(3)
O17 Mo3 O14 87.7(3)
O17 Mo3 O13 77.3(2)
O10 Mo3 O8 102.1(3)
O10 Mo3 O11 102.5(3)
O10 Mo3 O17 104.6(3)
O10 Mo3 O14 104.5(3)
O10 Mo3 O13 177.9(3)
O14 Mo3 O8 85.9(2)
O14 Mo3 O13 76.3(2)
O9 Mo4 O8 102.6(3)
O9 Mo4 O5 104.2(3)
O9 Mo4 O6 102.2(3)
O9 Mo4 O7 104.6(3)
O9 Mo4 O13 178.7(3)
O8 Mo4 O5 153.2(2)
O8 Mo4 O6 88.1(2)
O8 Mo4 O7 88.0(3)
O8 Mo4 O13 77.1(2)
O5 Mo4 O13 76.13(19)
O6 Mo4 O5 84.8(2)
O6 Mo4 O13 76.5(2)
O7 Mo4 O5 86.8(2)
O7 Mo4 O6 153.2(2)
O7 Mo4 O13 76.7(2)
O3 Mo5 O17 154.1(2)
O3 Mo5 O18 87.7(2)
O3 Mo5 O16 89.4(2)
O3 Mo5 O13 78.07(19)
O19 Mo5 O3 102.8(3)
O19 Mo5 O17 103.1(3)
O19 Mo5 O18 102.5(3)
O19 Mo5 O16 104.2(3)
O19 Mo5 O13 178.6(3)
O17 Mo5 O13 76.1(2)
O18 Mo5 O17 85.1(2)
O18 Mo5 O13 76.4(2)
O16 Mo5 O17 85.9(3)
O16 Mo5 O18 153.2(2)
O16 Mo5 O13 76.9(2)
O4 Mo6 O18 86.6(2)
O4 Mo6 O13 77.00(19)
O11 Mo6 O4 153.3(2)
O11 Mo6 O18 87.0(3)
O11 Mo6 O7 86.6(3)
O11 Mo6 O13 76.3(2)
O12 Mo6 O4 103.7(3)
O12 Mo6 O11 103.0(3)
O12 Mo6 O18 102.1(3)
O12 Mo6 O7 104.8(3)
O12 Mo6 O13 178.5(3)
O18 Mo6 O13 76.6(2)
O7 Mo6 O4 87.5(2)
O7 Mo6 O18 153.1(2)
O7 Mo6 O13 76.5(2)
C42A O35A C43A 117.9(6)
Mo4 O8 Mo3 116.2(3)
C25A O20A C22A 116.1(5)
Mo1 O4 Mo6 116.7(2)
Mo5 O3 Mo1 116.2(3)
Mo2 O2 Mo1 117.3(3)
C34A O28A C35A 114.5(7)
O3A C3A C2A 109.8(6)
O3A C3A C4A 106.8(6)
C4A C3A C2A 112.4(7)
C28A O23A C29A 114.7(6)
C28A O25A C31A 116.6(6)
O7A C9A C10A 109.9(8)
O7A C9A C8A 113.0(10)
C10A C9A C8A 111.3(8)
C23A O18A C22A 114.2(6)
O1A C1A C2A 112.0(7)
O1A C1A C5A 109.3(7)
C5A C1A C2A 109.3(6)
Mo6 O11 Mo3 117.0(3)
C2A O40A C46A 117.3(6)
Mo1 O5 Mo4 117.0(3)
Mo3 O17 Mo5 116.4(3)
O21A C26A C25A 109.4(6)
O21A C26A C27A 109.5(6)
C25A C26A C27A 109.5(6)
C10A O10A C13A 118.7(7)
Mo2 O6 Mo4 116.2(2)
C34A O30A C37A 118.6(7)
C16A O13A C17A 114.6(8)
C1A C2A C3A 110.0(6)
O40A C2A C3A 111.8(6)
O40A C2A C1A 106.9(6)
Mo6 O18 Mo5 116.5(3)
C11A O8A C10A 113.6(7)
O20A C22A C21A 111.3(6)
O18A C22A O20A 107.5(6)
O18A C22A C21A 109.5(6)
O20A C25A C26A 108.0(6)
O20A C25A C29A 111.7(6)
C26A C25A C29A 110.1(6)
Mo2 O14 Mo3 116.4(2)
Mo6 O7 Mo4 116.9(3)
C42A O33A C38A 114.4(7)
O23A C28A O25A 113.0(6)
O23A C28A C27A 109.9(6)
O25A C28A C27A 108.6(6)
O35A C42A C41A 108.6(8)
O33A C42A O35A 109.1(7)
O33A C42A C41A 110.9(7)
Mo5 O16 Mo2 116.7(3)
O13A C16A O15A 113.0(7)
O13A C16A C15A 109.0(8)
O15A C16A C15A 106.8(10)
O28A C34A C33A 110.2(8)
O30A C34A O28A 110.9(7)
O30A C34A C33A 110.0(8)
C16A O15A C19A 116.7(7)
O31A C40A C41A 108.0(7)
O31A C40A C37A 109.5(7)
C41A C40A C37A 113.1(9)
O13A C17A C13A 107.6(7)
O13A C17A C18A 106.8(8)
C18A C17A C13A 116.1(8)
O15A C19A C23A 109.6(6)
O15A C19A C20A 106.5(7)
C23A C19A C20A 109.3(7)
O10A C10A C9A 110.3(9)
O10A C10A O8A 107.8(7)
O8A C10A C9A 110.9(7)
O17A C21A C22A 109.0(7)
O17A C21A C20A 111.9(7)
C20A C21A C22A 112.1(7)
C34A C33A C32A 112.5(8)
O27A C33A C34A 110.7(8)
O27A C33A C32A 110.7(9)
C9A C8A C7A 108.6(8)
O6A C8A C9A 109.7(8)
O6A C8A C7A 109.1(8)
O19A C24A C23A 113.9(7)
Mo2 O13 Mo1 89.83(18)
Mo2 O13 Mo3 90.63(17)
Mo2 O13 Mo4 89.72(19)
Mo2 O13 Mo5 90.02(18)
Mo2 O13 Mo6 179.2(3)
Mo3 O13 Mo1 179.3(3)
Mo3 O13 Mo4 90.62(18)
Mo3 O13 Mo5 90.16(18)
Mo3 O13 Mo6 90.09(18)
Mo4 O13 Mo1 89.90(18)
Mo4 O13 Mo5 179.2(3)
Mo4 O13 Mo6 89.86(18)
Mo5 O13 Mo1 89.32(18)
Mo5 O13 Mo6 90.39(19)
Mo6 O13 Mo1 89.45(16)
O32A C41A C42A 110.5(7)
O32A C41A C40A 113.7(9)
C40A C41A C42A 109.0(7)
O30A C37A C40A 109.5(8)
O30A C37A C38A 110.7(7)
C40A C37A C38A 108.8(7)
O10A C13A C17A 108.5(7)
O10A C13A C14A 109.9(10)
C14A C13A C17A 109.3(8)
O25A C31A C32A 107.0(7)
O25A C31A C35A 109.0(7)
C32A C31A C35A 110.3(7)
O18A C23A C19A 109.9(6)
O18A C23A C24A 106.6(7)
C19A C23A C24A 112.5(7)
O11A C14A C13A 109.2(9)
O11A C14A C15A 109.3(9)
C15A C14A C13A 112.1(12)
O23A C29A C25A 111.6(6)
O23A C29A C30A 105.9(7)
C30A C29A C25A 110.7(7)
O16A C20A C19A 109.4(7)
O16A C20A C21A 109.2(7)
C21A C20A C19A 110.4(7)
O8A C11A C7A 108.1(7)
O8A C11A C12A 107.0(7)
C12A C11A C7A 113.9(8)
O26A C32A C33A 108.4(8)
O26A C32A C31A 109.1(7)
C33A C32A C31A 109.8(9)
C6A O3A C3A 114.6(6)
C6A O5A C7A 117.4(6)
C46A O39A C47A 112.5(6)
O3A C6A C5A 110.7(7)
O5A C6A O3A 111.2(6)
O5A C6A C5A 108.2(7)
O22A C27A C26A 111.1(6)
O22A C27A C28A 109.7(6)
C26A C27A C28A 110.4(6)
C11A C7A C8A 109.5(7)
O5A C7A C8A 106.2(7)
O5A C7A C11A 109.6(6)
O29A C36A C35A 110.2(9)
O39A C47A C43A 110.1(7)
O39A C47A C48A 106.0(7)
C43A C47A C48A 114.8(7)
O37A C45A C44A 110.9(7)
O37A C45A C46A 109.5(7)
C46A C45A C44A 111.8(7)
O34A C39A C38A 112.9(9)
O28A C35A C31A 108.1(7)
O28A C35A C36A 107.2(8)
C36A C35A C31A 112.2(8)
O9A C12A C11A 112.8(8)
O36A C44A C45A 112.0(7)
O36A C44A C43A 110.0(7)
C45A C44A C43A 109.5(7)
O24A C30A C29A 110.7(7)
O40A C46A C45A 109.1(7)
O39A C46A O40A 112.1(6)
O39A C46A C45A 110.2(7)
O35A C43A C47A 110.8(7)
O35A C43A C44A 105.8(6)
C47A C43A C44A 110.3(7)
O4A C4A C3A 111.6(7)
C1A C5A C6A 111.6(7)
O2A C5A C1A 113.1(7)
O2A C5A C6A 108.9(7)
O14A C18A C17A 110.6(9)
O38A C48A C47A 110.6(8)
C14A C15A C16A 111.1(8)
O12A C15A C16A 109.9(9)
O12A C15A C14A 114.1(13)
O33A C38A C37A 109.3(7)
O33A C38A C39A 106.6(7)
C39A C38A C37A 114.8(8)

loop_
_geom_bond_atom_site_label_1
_geom_bond_atom_site_label_2
_geom_bond_distance
Mo1 O4 1.920(5)
Mo1 O3 1.961(5)
Mo1 O2 1.923(5)
Mo1 O5 1.887(5)
Mo1 O1 1.674(5)
Mo1 O13 2.331(5)
Mo2 O15 1.684(5)
Mo2 O2 1.907(5)
Mo2 O6 1.894(6)
Mo2 O14 1.918(5)
Mo2 O16 1.945(6)
Mo2 O13 2.301(5)
Mo3 O8 1.965(6)
Mo3 O11 1.926(6)
Mo3 O17 1.902(6)
Mo3 O10 1.693(6)
Mo3 O14 1.932(6)
Mo3 O13 2.302(5)
Mo4 O9 1.686(6)
Mo4 O8 1.896(5)
Mo4 O5 1.959(5)
Mo4 O6 1.937(5)
Mo4 O7 1.919(6)
Mo4 O13 2.310(5)
Mo5 O3 1.888(5)
Mo5 O19 1.685(5)
Mo5 O17 1.946(6)
Mo5 O18 1.940(6)
Mo5 O16 1.894(6)
Mo5 O13 2.319(5)
Mo6 O4 1.925(5)
Mo6 O11 1.911(5)
Mo6 O12 1.684(5)
Mo6 O18 1.930(6)
Mo6 O7 1.918(6)
Mo6 O13 2.320(5)
O1A C1A 1.419(9)
O35A C42A 1.414(11)
O35A C43A 1.444(10)
O20A C22A 1.435(9)
O20A C25A 1.412(9)
O28A C34A 1.424(11)
O28A C35A 1.449(10)
C3A C2A 1.524(11)
C3A O3A 1.443(10)
C3A C4A 1.505(11)
O23A C28A 1.396(10)
O23A C29A 1.427(10)
O21A C26A 1.434(9)
O25A C28A 1.409(9)
O25A C31A 1.429(10)
C9A O7A 1.412(12)
C9A C10A 1.486(16)
C9A C8A 1.488(14)
O22A C27A 1.454(9)
O18A C22A 1.432(10)
O18A C23A 1.430(9)
C1A C2A 1.522(11)
C1A C5A 1.517(12)
O26A C32A 1.440(11)
O40A C2A 1.420(9)
O40A C46A 1.425(10)
O6A C8A 1.424(12)
O31A C40A 1.487(11)
O16A C20A 1.460(10)
O32A C41A 1.416(12)
C26A C25A 1.516(10)
C26A C27A 1.522(11)
O10A C10A 1.420(10)
O10A C13A 1.423(11)
O19A C24A 1.423(11)
O30A C34A 1.398(10)
O30A C37A 1.415(10)
O13A C16A 1.378(12)
O13A C17A 1.468(10)
O8A C10A 1.434(12)
O8A C11A 1.430(10)
C22A C21A 1.505(11)
O17A C21A 1.440(10)
C25A C29A 1.530(11)
O33A C42A 1.412(12)
O33A C38A 1.455(10)
C28A C27A 1.530(11)
C42A C41A 1.544(14)
C16A O15A 1.381(11)
C16A C15A 1.548(16)
C34A C33A 1.480(15)
O15A C19A 1.451(10)
C40A C41A 1.497(12)
C40A C37A 1.502(14)
C17A C13A 1.535(14)
C17A C18A 1.476(15)
C19A C23A 1.494(12)
C19A C20A 1.549(12)
O27A C33A 1.424(13)
C21A C20A 1.491(12)
C33A C32A 1.517(13)
C8A C7A 1.545(12)
C24A C23A 1.509(11)
C37A C38A 1.520(13)
C13A C14A 1.476(16)
C31A C32A 1.535(12)
C31A C35A 1.546(12)
C14A O11A 1.449(13)
C14A C15A 1.473(16)
C29A C30A 1.510(11)
C11A C7A 1.511(12)
C11A C12A 1.501(12)
O3A C6A 1.417(10)
O2A C5A 1.416(10)
O5A C6A 1.405(10)
O5A C7A 1.458(10)
O39A C47A 1.441(10)
O39A C46A 1.401(10)
C6A C5A 1.537(12)
O24A C30A 1.436(11)
O36A C44A 1.438(10)
O4A C4A 1.417(11)
O9A C12A 1.409(12)
O37A C45A 1.434(11)
C36A C35A 1.503(13)
C36A O29A 1.405(14)
C47A C43A 1.473(12)
C47A C48A 1.545(12)
O12A C15A 1.435(14)
C45A C44A 1.509(12)
C45A C46A 1.509(13)
C39A O34A 1.399(14)
C39A C38A 1.515(14)
C44A C43A 1.528(12)
O14A C18A 1.468(12)
C48A O38A 1.402(12)

loop_
_smtbx_masks_void_nr
_smtbx_masks_void_average_x
_smtbx_masks_void_average_y
_smtbx_masks_void_average_z
_smtbx_masks_void_volume
_smtbx_masks_void_count_electrons
1 0.169 0.000 -0.303 1056.3 250.1
2 0.083 0.500 0.721 1056.3 250.7
3 0.240 0.261 0.694 7.3 0.0
4 0.260 0.761 0.306 7.3 0.0
5 0.740 0.239 0.306 7.3 0.0
6 0.760 0.739 0.694 7.3 0.0

loop_
_twin_individual_id
_twin_individual_mass_fraction_refined
1 0.97(4)
2 0.03(4)
